data_4000865
loop_
_publ_author_name
'Murata, Tsuyoshi'
'Shao, Xiangfeng'
'Nakano, Yoshiaki'
'Yamochi, Hideki'
'Uruichi, Mikio'
'Yakushi, Kyuya'
'Saito, Gunzi'
'Tanaka, Koichiro'

_publ_section_title
;
 Tuning of Multi-Instabilities in Organic Alloy,
 [(EDO-TTF)1&#x2212;x(MeEDO-TTF)x]2PF6
;
_journal_issue 10
_journal_name_full 'Chemistry of Materials'
_journal_page_first 3121
_journal_paper_doi 10.1021/cm100051b
_journal_volume 22
_journal_year 2010
_chemical_formula_moiety 'C17.82 H15.64 O4 S8, F6 P1'
_chemical_formula_sum 'C17.82 H15.64 F6 O4 P S8'
_chemical_formula_weight 695.23
_chemical_name_common (Me0.91EDO-TTF)2PF6
_chemical_name_systematic
;
 ?
;
_space_group_IT_number 63
_symmetry_cell_setting orthorhombic
_symmetry_space_group_name_Hall '-C 2c 2'
_symmetry_space_group_name_H-M 'C m c m'
_atom_sites_solution_hydrogens geom
_atom_sites_solution_primary direct
_atom_sites_solution_secondary difmap
_audit_creation_method SHELXL-97
_cell_angle_alpha 90.00
_cell_angle_beta 90.00
_cell_angle_gamma 90.00
_cell_formula_units_Z 4
_cell_length_a 29.658(4)
_cell_length_b 12.6080(15)
_cell_length_c 6.9900(12)
_cell_measurement_temperature 293(2)
_cell_volume 2613.8(6)
_computing_cell_refinement MAC-DENZO
_computing_data_collection 'DIP software (MAC Science)'
_computing_data_reduction MAC-DENZO
_computing_molecular_graphics 'ORTEP III'
_computing_structure_refinement 'SHELXL-97 (Sheldrick, 1997)'
_computing_structure_solution 'SHELXS-97 (Sheldrick, 1990)'
_diffrn_ambient_temperature 293(2)
_diffrn_measured_fraction_theta_full 0.973
_diffrn_measured_fraction_theta_max 0.973
_diffrn_measurement_device_type 'Mac Science DIP-2020K'
_diffrn_measurement_method theta/2theta
_diffrn_radiation_monochromator graphite
_diffrn_radiation_source 'fine-focus sealed tube'
_diffrn_radiation_type MoK\a
_diffrn_radiation_wavelength 0.71073
_diffrn_reflns_av_R_equivalents 0.0000
_diffrn_reflns_av_sigmaI/netI 0.0415
_diffrn_reflns_limit_h_max 36
_diffrn_reflns_limit_h_min 0
_diffrn_reflns_limit_k_max 15
_diffrn_reflns_limit_k_min 0
_diffrn_reflns_limit_l_max 0
_diffrn_reflns_limit_l_min -8
_diffrn_reflns_number 1412
_diffrn_reflns_theta_full 26.13
_diffrn_reflns_theta_max 26.13
_diffrn_reflns_theta_min 2.62
_exptl_absorpt_coefficient_mu 0.814
_exptl_absorpt_correction_type none
_exptl_crystal_colour black
_exptl_crystal_density_diffrn 1.767
_exptl_crystal_density_method 'not measured'
_exptl_crystal_description platelet
_exptl_crystal_F_000 1406
_exptl_crystal_size_max 0.70
_exptl_crystal_size_mid 0.30
_exptl_crystal_size_min 0.01
_refine_diff_density_max 0.593
_refine_diff_density_min -0.660
_refine_diff_density_rms 0.107
_refine_ls_extinction_method none
_refine_ls_goodness_of_fit_ref 0.998
_refine_ls_hydrogen_treatment mixed
_refine_ls_matrix_type full
_refine_ls_number_parameters 121
_refine_ls_number_reflns 1412
_refine_ls_number_restraints 0
_refine_ls_restrained_S_all 0.998
_refine_ls_R_factor_all 0.1210
_refine_ls_R_factor_gt 0.0734
_refine_ls_shift/su_max 0.000
_refine_ls_shift/su_mean 0.000
_refine_ls_structure_factor_coef Fsqd
_refine_ls_weighting_details 'calc w=1/[\s^2^(Fo^2^)+(0.1669P)^2^+0.0000P] where P=(Fo^2^+2Fc^2^)/3'
_refine_ls_weighting_scheme calc
_refine_ls_wR_factor_gt 0.2129
_refine_ls_wR_factor_ref 0.2552
_reflns_number_gt 779
_reflns_number_total 1412
_reflns_threshold_expression >2sigma(I)
_cod_data_source_file cm100051b_si_002.cif
_cod_data_source_block x=0.91
_cod_original_cell_volume 2613.8(7)
_cod_database_code 4000865

loop_
_symmetry_equiv_pos_as_xyz
'x, y, z'
'-x, -y, z+1/2'
'x, -y, -z'
'-x, y, -z+1/2'
'x+1/2, y+1/2, z'
'-x+1/2, -y+1/2, z+1/2'
'x+1/2, -y+1/2, -z'
'-x+1/2, y+1/2, -z+1/2'
'-x, -y, -z'
'x, y, -z-1/2'
'-x, y, z'
'x, -y, z-1/2'
'-x+1/2, -y+1/2, -z'
'x+1/2, y+1/2, -z-1/2'
'-x+1/2, y+1/2, z'
'x+1/2, -y+1/2, z-1/2'

loop_
_atom_site_label
_atom_site_type_symbol
_atom_site_fract_x
_atom_site_fract_y
_atom_site_fract_z
_atom_site_U_iso_or_equiv
_atom_site_adp_type
_atom_site_occupancy
_atom_site_symmetry_multiplicity
_atom_site_calc_flag
_atom_site_refinement_flags
S3 S 0.27711(7) 0.70162(16) 0.2500 0.0687(7) Uani 1 2 d S
S4 S 0.17024(8) 0.68803(17) 0.2500 0.0727(8) Uani 1 2 d S
S5 S 0.28374(7) 0.46672(15) 0.2500 0.0596(7) Uani 1 2 d S
S6 S 0.17372(7) 0.45531(16) 0.2500 0.0624(7) Uani 1 2 d S
O11 O 0.36611(19) 0.7130(5) 0.2500 0.0760(17) Uani 1 2 d S
O12 O 0.37273(19) 0.4837(5) 0.2500 0.0721(16) Uani 1 2 d S
C1 C 0.2494(3) 0.5795(6) 0.2500 0.0594(19) Uani 1 2 d S
C2 C 0.2035(3) 0.5745(6) 0.2500 0.0582(19) Uani 1 2 d S
C7 C 0.3307(3) 0.6454(6) 0.2500 0.064(2) Uani 1 2 d S
C8 C 0.1201(3) 0.6191(7) 0.2500 0.081(3) Uani 1 2 d S
H8 H 0.0928 0.6554 0.2500 0.097 Uiso 1 2 calc SR
C9 C 0.3333(3) 0.5403(7) 0.2500 0.063(2) Uani 1 2 d S
C10 C 0.1206(3) 0.5135(7) 0.2500 0.074(2) Uani 1 2 d S
C13 C 0.4058(4) 0.6559(11) 0.328(2) 0.097(7) Uani 0.50 1 d P
C14 C 0.4112(3) 0.5557(8) 0.2500 0.099(4) Uani 1 2 d S
C15 C 0.0793(4) 0.4443(9) 0.2500 0.088(3) Uani 0.91 2 d SP
H15A H 0.0883 0.3711 0.2500 0.105 Uiso 0.91 2 calc SPR
H15B H 0.0617 0.4588 0.1379 0.105 Uiso 0.45 1 calc PR
H15C H 0.0617 0.4588 0.3621 0.105 Uiso 0.45 1 calc PR
P16 P 0.5000 0.2931(5) 0.2500 0.241(7) Uani 1 4 d S
F17 F 0.5000 0.1820(11) 0.2500 0.270(13) Uani 1 4 d S
F18 F 0.5000 0.3903(11) 0.099(2) 0.228(5) Uani 1 2 d S
F19 F 0.4489(3) 0.3020(8) 0.2500 0.246(7) Uani 1 2 d S
F20 F 0.5000 0.2348(17) 0.032(5) 0.42(3) Uani 0.50 2 d SP

loop_
_atom_site_aniso_label
_atom_site_aniso_U_11
_atom_site_aniso_U_22
_atom_site_aniso_U_33
_atom_site_aniso_U_23
_atom_site_aniso_U_13
_atom_site_aniso_U_12
S3 0.0601(13) 0.0484(12) 0.0976(19) 0.000 0.000 0.0010(8)
S4 0.0670(15) 0.0529(11) 0.0983(19) 0.000 0.000 0.0092(9)
S5 0.0611(13) 0.0489(11) 0.0687(14) 0.000 0.000 0.0021(8)
S6 0.0575(12) 0.0504(10) 0.0792(15) 0.000 0.000 0.0008(8)
O11 0.059(4) 0.058(3) 0.112(5) 0.000 0.000 -0.006(3)
O12 0.055(3) 0.062(3) 0.099(4) 0.000 0.000 0.004(3)
C1 0.058(5) 0.049(4) 0.071(5) 0.000 0.000 0.000(3)
C2 0.071(5) 0.043(4) 0.061(5) 0.000 0.000 0.003(3)
C7 0.064(5) 0.050(4) 0.078(6) 0.000 0.000 0.000(3)
C8 0.058(5) 0.077(6) 0.107(8) 0.000 0.000 0.008(5)
C9 0.053(5) 0.060(4) 0.076(6) 0.000 0.000 0.011(4)
C10 0.058(5) 0.073(5) 0.092(7) 0.000 0.000 -0.005(4)
C13 0.049(6) 0.080(8) 0.16(2) -0.005(8) -0.018(7) 0.002(6)
C14 0.056(6) 0.072(6) 0.169(11) 0.000 0.000 0.006(5)
C15 0.061(6) 0.090(7) 0.112(9) 0.000 0.000 -0.005(5)
P16 0.060(3) 0.064(3) 0.60(2) 0.000 0.000 0.000
F17 0.117(11) 0.099(10) 0.59(4) 0.000 0.000 0.000
F18 0.136(8) 0.224(12) 0.325(15) -0.024(10) 0.000 0.000
F19 0.096(6) 0.105(7) 0.54(2) 0.000 0.000 -0.009(5)
F20 0.95(10) 0.078(13) 0.24(3) -0.006(16) 0.000 0.000

loop_
_atom_type_symbol
_atom_type_description
_atom_type_scat_dispersion_real
_atom_type_scat_dispersion_imag
_atom_type_scat_source
C C 0.0033 0.0016 'International Tables Vol C Tables 4.2.6.8 and 6.1.1.4'
H H 0.0000 0.0000 'International Tables Vol C Tables 4.2.6.8 and 6.1.1.4'
F F 0.0171 0.0103 'International Tables Vol C Tables 4.2.6.8 and 6.1.1.4'
O O 0.0106 0.0060 'International Tables Vol C Tables 4.2.6.8 and 6.1.1.4'
P P 0.1023 0.0942 'International Tables Vol C Tables 4.2.6.8 and 6.1.1.4'
S S 0.1246 0.1234 'International Tables Vol C Tables 4.2.6.8 and 6.1.1.4'

loop_
_geom_angle_atom_site_label_1
_geom_angle_atom_site_label_2
_geom_angle_atom_site_label_3
_geom_angle
_geom_angle_site_symmetry_1
_geom_angle_site_symmetry_3
C7 S3 C1 94.0(4) . .
C8 S4 C2 94.3(4) . .
C9 S5 C1 93.4(4) . .
C10 S6 C2 95.4(4) . .
C7 O11 C13 108.1(7) . .
C7 O11 C13 108.1(7) . 10_556
C13 O11 C13 42.9(12) . 10_556
C9 O12 C14 110.1(7) . .
C2 C1 S3 120.7(6) . .
C2 C1 S5 122.9(6) . .
S3 C1 S5 116.3(5) . .
C1 C2 S4 121.9(6) . .
C1 C2 S6 123.1(6) . .
S4 C2 S6 115.0(5) . .
C9 C7 O11 125.7(8) . .
C9 C7 S3 117.4(6) . .
O11 C7 S3 116.9(6) . .
C10 C8 S4 119.5(7) . .
C7 C9 O12 124.8(8) . .
C7 C9 S5 118.8(6) . .
O12 C9 S5 116.4(6) . .
C8 C10 C15 124.7(9) . .
C8 C10 S6 115.7(7) . .
C15 C10 S6 119.5(7) . .
C13 C13 C14 66.9(6) 10_556 .
C13 C13 O11 68.5(6) 10_556 .
C14 C13 O11 113.1(10) . .
C13 C14 C13 46.1(13) . 10_556
C13 C14 O12 118.5(9) . .
C13 C14 O12 118.5(9) 10_556 .
F17 P16 F19 94.2(4) . .
F17 P16 F19 94.2(4) . 11_655
F19 P16 F19 171.5(8) . 11_655
F17 P16 F18 139.3(5) . 10_556
F19 P16 F18 86.8(3) . 10_556
F19 P16 F18 86.8(3) 11_655 10_556
F17 P16 F18 139.3(5) . .
F19 P16 F18 86.8(3) . .
F19 P16 F18 86.8(3) 11_655 .
F18 P16 F18 81.3(10) 10_556 .
F17 P16 F20 64.2(9) . .
F19 P16 F20 91.84(18) . .
F19 P16 F20 91.84(18) 11_655 .
F18 P16 F20 156.5(9) 10_556 .
F18 P16 F20 75.1(10) . .
F17 P16 F20 64.2(9) . 10_556
F19 P16 F20 91.84(18) . 10_556
F19 P16 F20 91.84(18) 11_655 10_556
F18 P16 F20 75.1(10) 10_556 10_556
F18 P16 F20 156.5(9) . 10_556
F20 P16 F20 128.4(17) . 10_556
P16 F17 F20 66.3(9) . 10_556
P16 F17 F20 66.3(9) . .
F20 F17 F20 132.7(18) 10_556 .
F17 F20 P16 49.5(12) . .

loop_
_geom_bond_atom_site_label_1
_geom_bond_atom_site_label_2
_geom_bond_distance
_geom_bond_site_symmetry_2
S3 C7 1.740(8) .
S3 C1 1.745(8) .
S4 C8 1.723(9) .
S4 C2 1.738(8) .
S5 C9 1.739(9) .
S5 C1 1.749(8) .
S6 C10 1.737(9) .
S6 C2 1.743(8) .
O11 C7 1.352(9) .
O11 C13 1.482(13) .
O11 C13 1.482(13) 10_556
O12 C9 1.368(9) .
O12 C14 1.458(11) .
C1 C2 1.364(13) .
C7 C9 1.328(11) .
C8 C10 1.331(13) .
C10 C15 1.504(13) .
C13 C13 1.08(3) 10_556
C13 C14 1.383(15) .
C14 C13 1.383(15) 10_556
P16 F17 1.402(15) .
P16 F19 1.518(9) .
P16 F19 1.518(9) 11_655
P16 F18 1.615(14) 10_556
P16 F18 1.615(14) .
P16 F20 1.69(3) .
P16 F20 1.69(3) 10_556
F17 F20 1.66(3) 10_556
F17 F20 1.66(3) .

loop_
_geom_torsion_atom_site_label_1
_geom_torsion_atom_site_label_2
_geom_torsion_atom_site_label_3
_geom_torsion_atom_site_label_4
_geom_torsion
_geom_torsion_site_symmetry_1
_geom_torsion_site_symmetry_4
C7 S3 C1 C2 180.0 . .
C7 S3 C1 S5 0.0 . .
C9 S5 C1 C2 180.0 . .
C9 S5 C1 S3 0.0 . .
S3 C1 C2 S4 0.0 . .
S5 C1 C2 S4 180.0 . .
S3 C1 C2 S6 180.0 . .
S5 C1 C2 S6 0.0 . .
C8 S4 C2 C1 180.0 . .
C8 S4 C2 S6 0.0 . .
C10 S6 C2 C1 180.0 . .
C10 S6 C2 S4 0.0 . .
C13 O11 C7 C9 -22.6(6) . .
C13 O11 C7 C9 22.6(6) 10_556 .
C13 O11 C7 S3 157.4(6) . .
C13 O11 C7 S3 -157.4(6) 10_556 .
C1 S3 C7 C9 0.0 . .
C1 S3 C7 O11 180.0 . .
C2 S4 C8 C10 0.0 . .
O11 C7 C9 O12 0.0 . .
S3 C7 C9 O12 180.0 . .
O11 C7 C9 S5 180.0 . .
S3 C7 C9 S5 0.0 . .
C14 O12 C9 C7 0.0 . .
C14 O12 C9 S5 180.0 . .
C1 S5 C9 C7 0.0 . .
C1 S5 C9 O12 180.0 . .
S4 C8 C10 C15 180.0 . .
S4 C8 C10 S6 0.0 . .
C2 S6 C10 C8 0.0 . .
C2 S6 C10 C15 180.0 . .
C7 O11 C13 C13 97.4(4) . 10_556
C7 O11 C13 C14 46.1(11) . .
C13 O11 C13 C14 -51.3(11) 10_556 .
O11 C13 C14 C13 52.1(11) . 10_556
C13 C13 C14 O12 -103.3(6) 10_556 .
O11 C13 C14 O12 -51.2(12) . .
C9 O12 C14 C13 26.5(8) . .
C9 O12 C14 C13 -26.5(8) . 10_556
F19 P16 F17 F20 -90.000(4) . 10_556
F19 P16 F17 F20 90.000(4) 11_655 10_556
F18 P16 F17 F20 0.000(4) 10_556 10_556
F18 P16 F17 F20 180.000(5) . 10_556
F20 P16 F17 F20 180.000(5) . 10_556
F19 P16 F17 F20 90.000(3) . .
F19 P16 F17 F20 -90.000(3) 11_655 .
F18 P16 F17 F20 180.000(3) 10_556 .
F18 P16 F17 F20 0.000(3) . .
F20 P16 F17 F20 180.000(3) 10_556 .
F20 F17 F20 P16 0.000(1) 10_556 .
F19 P16 F20 F17 -93.8(4) . .
F19 P16 F20 F17 93.8(4) 11_655 .
F18 P16 F20 F17 180.000(9) 10_556 .
F18 P16 F20 F17 180.000(2) . .
F20 P16 F20 F17 0.0 10_556 .
